data_4320915
loop_
_publ_author_name
'Yu-Bin Dong'
'Mark D. Smith'
'Hans-Conrad zur Loye'

_publ_contact_author_address
;
Department of Chemistry and Biochemistry
University of South Carolina
730 South Main Street
Columbia, South Carolina 29208
USA
;
_publ_contact_author_email ' hanno@psc.sc.edu'
_publ_contact_author_fax ' (803) 777 9521'
_publ_contact_author_name ' Dr. Hans-Conrad zur Loye'
_publ_contact_author_phone ' (803)777 6916'
_publ_section_title
;
 Metal-Containing Ligands for Mixed-Metal Polymers: Novel Cu(II)-Ag(I)
 Mixed-Metal Coordination Polymers Generated from
 [Cu(2-methylpyrazine-5-carboxylate)2(H2O)].3H2O and Silver(I) Salts
;
_journal_name_full 'Inorganic Chemistry'
_journal_page_first 1943
_journal_page_last 1949
_journal_paper_doi 10.1021/ic991475y
_journal_volume 39
_journal_year 2000
_chemical_formula_sum 'C12 H14 Ag Cu N5 O9'
_chemical_formula_weight 543.69
_chemical_name_systematic
;
 ?
;
_space_group_IT_number 15
_symmetry_cell_setting monoclinic
_symmetry_space_group_name_Hall '-C 2yc'
_symmetry_space_group_name_H-M 'C 1 2/c 1'
_atom_sites_solution_hydrogens geom
_atom_sites_solution_primary direct
_atom_sites_solution_secondary difmap
_audit_creation_method SHELXL-97
_cell_angle_alpha 90.00
_cell_angle_beta 96.90(3)
_cell_angle_gamma 90.00
_cell_formula_units_Z 4
_cell_length_a 25.855(5)
_cell_length_b 9.782(2)
_cell_length_c 7.1201(14)
_cell_measurement_temperature 293(2)
_cell_volume 1787.7(6)
_computing_cell_refinement 'Bruker XSCANS'
_computing_data_collection 'Bruker XSCANS'
_computing_data_reduction 'Bruker SHELXTL'
_computing_molecular_graphics 'Bruker SHELXTL'
_computing_publication_material 'Bruker SHELXTL'
_computing_structure_refinement 'SHELXL-97 (Sheldrick, 1997)'
_computing_structure_solution 'SHELXS-97 (Sheldrick, 1990)'
_diffrn_ambient_temperature 293(2)
_diffrn_measured_fraction_theta_full 0.997
_diffrn_measured_fraction_theta_max 0.997
_diffrn_measurement_device_type 'Bruker P4'
_diffrn_measurement_method '\w scans'
_diffrn_radiation_monochromator graphite
_diffrn_radiation_source 'fine-focus sealed tube'
_diffrn_radiation_type MoK\a
_diffrn_radiation_wavelength 0.71073
_diffrn_reflns_av_R_equivalents 0.0000
_diffrn_reflns_av_sigmaI/netI 0.0415
_diffrn_reflns_limit_h_max 30
_diffrn_reflns_limit_h_min 0
_diffrn_reflns_limit_k_max 11
_diffrn_reflns_limit_k_min 0
_diffrn_reflns_limit_l_max 8
_diffrn_reflns_limit_l_min -8
_diffrn_reflns_number 1583
_diffrn_reflns_theta_full 24.98
_diffrn_reflns_theta_max 24.98
_diffrn_reflns_theta_min 1.59
_exptl_absorpt_coefficient_mu 2.344
_exptl_absorpt_correction_type none
_exptl_crystal_density_diffrn 2.020
_exptl_crystal_density_method 'not measured'
_exptl_crystal_F_000 1076
_refine_diff_density_max 0.512
_refine_diff_density_min -0.781
_refine_diff_density_rms 0.108
_refine_ls_extinction_coef 0.0006(3)
_refine_ls_extinction_expression Fc^*^=3DkFc[1+0.001xFc^2^\l^3^/sin(2\q)]^-1/4^
_refine_ls_extinction_method SHELXL
_refine_ls_goodness_of_fit_ref 1.068
_refine_ls_hydrogen_treatment mixed
_refine_ls_matrix_type full
_refine_ls_number_parameters 134
_refine_ls_number_reflns 1583
_refine_ls_number_restraints 0
_refine_ls_restrained_S_all 1.068
_refine_ls_R_factor_all 0.0420
_refine_ls_R_factor_gt 0.0373
_refine_ls_shift/su_max 0.000
_refine_ls_shift/su_mean 0.000
_refine_ls_structure_factor_coef Fsqd
_refine_ls_weighting_details 'calc w=1/[\s^2^(Fo^2^)+(0.0591P)^2^+5.7830P] where P=(Fo^2^+2Fc^2^)/3'
_refine_ls_weighting_scheme calc
_refine_ls_wR_factor_gt 0.1050
_refine_ls_wR_factor_ref 0.1084
_reflns_number_gt 1419
_reflns_number_total 1583
_reflns_threshold_expression >2sigma(I)
_cod_data_source_file ic991475y_1.cif
_cod_data_source_block 3
_cod_depositor_comments
;
The following automatic conversions were performed:

'_symmetry_cell_setting' value 'Monoclinic' changed to 'monoclinic'
according to the built-in table from CIF Core dictionary named
'cif_core.dic' version 2.4.1 from 2010-06-29.

Automatic conversion script
Id: cif_fix_values 1646 2011-03-28 12:23:43Z adriana 
;
_cod_original_cell_volume 1787.8(6)
_cod_database_code 4320915

loop_
_symmetry_equiv_pos_as_xyz
'x, y, z'
'-x, y, -z+1/2'
'x+1/2, y+1/2, z'
'-x+1/2, y+1/2, -z+1/2'
'-x, -y, -z'
'x, -y, z-1/2'
'-x+1/2, -y+1/2, -z'
'x+1/2, -y+1/2, z-1/2'

loop_
_atom_site_label
_atom_site_type_symbol
_atom_site_fract_x
_atom_site_fract_y
_atom_site_fract_z
_atom_site_U_iso_or_equiv
_atom_site_adp_type
_atom_site_occupancy
_atom_site_symmetry_multiplicity
_atom_site_calc_flag
_atom_site_refinement_flags
_atom_site_disorder_assembly
_atom_site_disorder_group
Ag Ag 0.5000 0.36217(5) 0.2500 0.0435(2) Uani 1 2 d S . .
Cu Cu 0.7500 0.2500 0.0000 0.0276(2) Uani 1 2 d S . .
N1 N 0.67965(13) 0.2552(3) 0.0896(4) 0.0233(7) Uani 1 1 d . . .
N2 N 0.58101(13) 0.3088(4) 0.1837(5) 0.0294(7) Uani 1 1 d . . .
N3 N 0.5000 0.6904(6) 0.2500 0.0468(14) Uani 1 2 d S . .
C1 C 0.65766(16) 0.3790(4) 0.0583(5) 0.0236(8) Uani 1 1 d . . .
C2 C 0.60802(15) 0.4034(4) 0.1016(5) 0.0274(8) Uani 1 1 d . . .
H2 H 0.5928 0.4882 0.0729 0.033 Uiso 1 1 calc R . .
C3 C 0.60399(16) 0.1872(4) 0.2243(6) 0.0307(9) Uani 1 1 d . . .
C4 C 0.65324(16) 0.1605(4) 0.1720(6) 0.0293(9) Uani 1 1 d . . .
H4 H 0.6679 0.0744 0.1952 0.035 Uiso 1 1 calc R . .
C5 C 0.69168(15) 0.4863(4) -0.0141(5) 0.0249(8) Uani 1 1 d . . .
C6 C 0.5761(2) 0.0821(5) 0.3260(9) 0.0543(13) Uani 1 1 d . . .
H6A H 0.5659 0.1211 0.4396 0.081 Uiso 1 1 calc R . .
H6B H 0.5989 0.0058 0.3579 0.081 Uiso 1 1 calc R . .
H6C H 0.5458 0.0517 0.2460 0.081 Uiso 1 1 calc R . .
O1 O 0.73504(11) 0.4430(3) -0.0608(4) 0.0315(6) Uani 1 1 d . . .
O2 O 0.67660(12) 0.6053(3) -0.0203(4) 0.0347(7) Uani 1 1 d . . .
O3 O 0.79314(14) 0.3340(3) 0.3022(4) 0.0416(8) Uani 1 1 d . . .
O4 O 0.5229(3) 0.6243(7) 0.1414(8) 0.116(2) Uani 1 1 d . . .
O5 O 0.5000 0.8101(7) 0.2500 0.151(5) Uani 1 2 d S . .
H3A H 0.7797 0.3981 0.3694 0.16(4) Uiso 1 1 d . . .
H3B H 0.8006 0.2679 0.3935 0.11(3) Uiso 1 1 d . . .

loop_
_atom_site_aniso_label
_atom_site_aniso_U_11
_atom_site_aniso_U_22
_atom_site_aniso_U_33
_atom_site_aniso_U_23
_atom_site_aniso_U_13
_atom_site_aniso_U_12
Ag 0.0364(3) 0.0470(4) 0.0477(4) 0.000 0.0078(2) 0.000
Cu 0.0334(4) 0.0234(4) 0.0256(4) 0.0035(3) 0.0023(3) 0.0025(3)
N1 0.0337(16) 0.0232(16) 0.0115(15) -0.0018(12) -0.0038(13) 0.0013(12)
N2 0.0299(16) 0.0358(19) 0.0210(16) 0.0008(15) -0.0034(13) 0.0038(14)
N3 0.062(4) 0.030(3) 0.050(4) 0.000 0.013(3) 0.000
C1 0.038(2) 0.0238(18) 0.0058(15) -0.0009(13) -0.0094(14) 0.0006(15)
C2 0.034(2) 0.0265(18) 0.0190(19) 0.0013(16) -0.0079(15) 0.0063(16)
C3 0.039(2) 0.029(2) 0.022(2) 0.0005(16) -0.0060(17) -0.0020(17)
C4 0.040(2) 0.0221(18) 0.024(2) 0.0015(16) -0.0023(17) 0.0035(16)
C5 0.038(2) 0.0253(19) 0.0074(16) 0.0012(14) -0.0121(15) -0.0009(16)
C6 0.054(3) 0.043(3) 0.068(4) 0.020(3) 0.017(3) 0.002(2)
O1 0.0371(15) 0.0294(14) 0.0273(14) 0.0033(12) 0.0017(12) 0.0006(12)
O2 0.0490(17) 0.0241(14) 0.0278(16) 0.0047(12) -0.0085(13) 0.0025(13)
O3 0.061(2) 0.0351(16) 0.0260(16) -0.0021(14) -0.0044(15) 0.0077(15)
O4 0.135(5) 0.152(6) 0.060(3) -0.002(3) 0.011(3) 0.090(4)
O5 0.162(9) 0.037(4) 0.258(14) 0.000 0.041(9) 0.000

loop_
_atom_type_symbol
_atom_type_description
_atom_type_scat_dispersion_real
_atom_type_scat_dispersion_imag
_atom_type_scat_source
C C 0.0033 0.0016 'International Tables Vol C Tables 4.2.6.8 and 6.1.1.4'
H H 0.0000 0.0000 'International Tables Vol C Tables 4.2.6.8 and 6.1.1.4'
N N 0.0061 0.0033 'International Tables Vol C Tables 4.2.6.8 and 6.1.1.4'
O O 0.0106 0.0060 'International Tables Vol C Tables 4.2.6.8 and 6.1.1.4'
Cu Cu 0.3201 1.2651 'International Tables Vol C Tables 4.2.6.8 and 6.1.1.4'
Ag Ag -0.8971 1.1015 'International Tables Vol C Tables 4.2.6.8 and 6.1.1.4'

loop_
_geom_angle_atom_site_label_1
_geom_angle_atom_site_label_2
_geom_angle_atom_site_label_3
_geom_angle
_geom_angle_site_symmetry_1
_geom_angle_site_symmetry_3
_geom_angle_publ_flag
N2 Ag N2 153.31(18) 2_655 . ?
O1 Cu O1 180.00(17) . 7_655 ?
O1 Cu N1 83.30(11) . . ?
O1 Cu N1 96.70(11) 7_655 . ?
O1 Cu N1 96.70(11) . 7_655 ?
O1 Cu N1 83.30(11) 7_655 7_655 ?
N1 Cu N1 180.00(6) . 7_655 ?
C4 N1 C1 118.2(3) . . ?
C4 N1 Cu 131.2(3) . . ?
C1 N1 Cu 110.6(2) . . ?
C2 N2 C3 117.8(3) . . ?
C2 N2 Ag 118.5(3) . . ?
C3 N2 Ag 123.7(3) . . ?
O5 N3 O4 122.2(4) . 2_655 ?
O5 N3 O4 122.2(4) . . ?
O4 N3 O4 115.6(9) 2_655 . ?
N1 C1 C2 120.4(4) . . ?
N1 C1 C5 115.7(3) . . ?
C2 C1 C5 123.9(3) . . ?
N2 C2 C1 121.9(4) . . ?
N2 C3 C4 120.1(4) . . ?
N2 C3 C6 119.2(4) . . ?
C4 C3 C6 120.7(4) . . ?
N1 C4 C3 121.5(4) . . ?
O2 C5 O1 126.1(4) . . ?
O2 C5 C1 118.6(4) . . ?
O1 C5 C1 115.2(3) . . ?
C5 O1 Cu 114.6(2) . . ?

loop_
_geom_bond_atom_site_label_1
_geom_bond_atom_site_label_2
_geom_bond_distance
_geom_bond_site_symmetry_2
_geom_bond_publ_flag
Ag N2 2.263(3) 2_655 ?
Ag N2 2.263(3) . ?
Cu O1 1.965(3) . ?
Cu O1 1.965(3) 7_655 ?
Cu N1 1.999(3) . ?
Cu N1 1.999(3) 7_655 ?
N1 C4 1.328(5) . ?
N1 C1 1.345(5) . ?
N2 C2 1.335(5) . ?
N2 C3 1.345(5) . ?
N3 O5 1.170(9) . ?
N3 O4 1.214(6) 2_655 ?
N3 O4 1.214(6) . ?
C1 C2 1.376(6) . ?
C1 C5 1.500(5) . ?
C3 C4 1.394(6) . ?
C3 C6 1.492(6) . ?
C5 O2 1.227(5) . ?
C5 O1 1.279(5) . ?
